data_2222965
loop_
_publ_author_name
'Guenifa, Fatiha'
'Bendjeddou, Lamia'
'Cherouana, Aouatef'
'Dahaoui, Slimane'
'Lecomte, Claude'

_publ_section_title
;
 <small>DL</small>-Asparaginium perchlorate
;
_journal_coeditor_code AT2865
_journal_issue 9
_journal_name_full 'Acta Crystallographica Section E'
_journal_page_first o2264
_journal_page_last o2265
_journal_paper_doi 10.1107/S1600536809033534
_journal_volume 65
_journal_year 2009
_chemical_formula_iupac 'C4 H9 N2 O3 +, Cl O4 -'
_chemical_formula_moiety 'C4 H9 N2 O3, Cl O4'
_chemical_formula_structural 'C4 H9 Cl N2 O7'
_chemical_formula_sum 'C4 H9 Cl N2 O7'
_chemical_formula_weight 232.58
_chemical_name_common 'DL-asparaginium perchlorate '
_chemical_name_systematic
;
DL-Asparaginium perchlorate
;
_space_group_IT_number 61
_symmetry_cell_setting orthorhombic
_symmetry_space_group_name_Hall '-P 2ac 2ab'
_symmetry_space_group_name_H-M 'P b c a'
_cell_angle_alpha 90.000
_cell_angle_beta 90.000
_cell_angle_gamma 90.000
_cell_formula_units_Z 8
_cell_length_a 9.861(5)
_cell_length_b 10.289(4)
_cell_length_c 16.700(5)
_cell_measurement_reflns_used 2818
_cell_measurement_temperature 100(2)
_cell_measurement_theta_max 31.5
_cell_measurement_theta_min 3.11
_cell_volume 1694.4(12)
_computing_cell_refinement 'CrysAlis RED (Oxford Diffraction, 2008)'
_computing_data_collection 'CrysAlis CCD (Oxford Diffraction, 2008)'
_computing_data_reduction 'CrysAlis RED (Oxford Diffraction, 2008)'
_computing_molecular_graphics 'ORTEP-3 (Farrugia, 1997)'
_computing_publication_material
;
WinGX (Farrugia, 1999), PARST97 (Nardelli, 1995) and
Mercury (Macrae <i>et al.</i>, 2006)
;
_computing_structure_refinement 'SHELXL97 (Sheldrick, 2008)'
_computing_structure_solution 'SIR92 (Altomare <i>et al.</i>,  1993)'
_diffrn_ambient_temperature 100(2)
_diffrn_measured_fraction_theta_full 0.999
_diffrn_measured_fraction_theta_max 0.999
_diffrn_measurement_device 'Oxford Diffraction Xcalibur Saphire2 CCD'
_diffrn_measurement_method '\f and \w'
_diffrn_radiation_monochromator graphite
_diffrn_radiation_source 'fine-focus sealed tube'
_diffrn_radiation_type MoK\a
_diffrn_radiation_wavelength 0.71073
_diffrn_reflns_av_R_equivalents 0.0332
_diffrn_reflns_av_sigmaI/netI 0.0181
_diffrn_reflns_limit_h_max 14
_diffrn_reflns_limit_h_min -14
_diffrn_reflns_limit_k_max 11
_diffrn_reflns_limit_k_min -15
_diffrn_reflns_limit_l_max 24
_diffrn_reflns_limit_l_min -24
_diffrn_reflns_number 45509
_diffrn_reflns_theta_full 31.5
_diffrn_reflns_theta_max 31.5
_diffrn_reflns_theta_min 3.11
_exptl_absorpt_coefficient_mu 0.47
_exptl_absorpt_correction_type none
_exptl_crystal_colour colourless
_exptl_crystal_density_diffrn 1.823
_exptl_crystal_density_method 'not measured'
_exptl_crystal_description needle
_exptl_crystal_F_000 960
_exptl_crystal_size_max 0.09
_exptl_crystal_size_mid 0.04
_exptl_crystal_size_min 0.02
_refine_diff_density_max 0.676
_refine_diff_density_min -0.379
_refine_ls_extinction_method none
_refine_ls_goodness_of_fit_ref 1.117
_refine_ls_hydrogen_treatment constr
_refine_ls_matrix_type full
_refine_ls_number_parameters 127
_refine_ls_number_reflns 2818
_refine_ls_number_restraints 1
_refine_ls_restrained_S_all 1.117
_refine_ls_R_factor_all 0.046
_refine_ls_R_factor_gt 0.0336
_refine_ls_shift/su_max 0.001
_refine_ls_shift/su_mean 0
_refine_ls_structure_factor_coef Fsqd
_refine_ls_weighting_details 'calc w=1/[\s^2^(Fo^2^)+(0.0538P)^2^+0.6998P] where P=(Fo^2^+2Fc^2^)/3'
_refine_ls_weighting_scheme calc
_refine_ls_wR_factor_gt 0.09
_refine_ls_wR_factor_ref 0.0997
_reflns_number_gt 2205
_reflns_number_total 2818
_reflns_threshold_expression I>2\s(I)
_cod_data_source_file at2865.cif
_cod_data_source_block I
_cod_database_code 2222965
_cod_database_fobs_code 2222965

loop_
_symmetry_equiv_pos_site_id
_symmetry_equiv_pos_as_xyz
1 x,y,z
2 1/2-x,-y,1/2+z
3 1/2+x,1/2-y,-z
4 -x,1/2+y,1/2-z
5 -x,-y,-z
6 1/2+x,y,1/2-z
7 1/2-x,1/2+y,z
8 x,1/2-y,1/2+z

loop_
_atom_site_aniso_label
_atom_site_aniso_U_11
_atom_site_aniso_U_22
_atom_site_aniso_U_33
_atom_site_aniso_U_12
_atom_site_aniso_U_13
_atom_site_aniso_U_23
O1 0.0144(5) 0.0187(5) 0.0156(5) 0.0014(4) 0.0022(4) -0.0059(4)
O2 0.0116(4) 0.0155(5) 0.0146(5) 0.0008(3) 0.0014(3) 0.0001(4)
O3 0.0162(5) 0.0177(5) 0.0135(4) -0.0048(4) -0.0012(4) 0.0035(4)
N1 0.0113(5) 0.0127(5) 0.0104(5) 0.0015(4) 0.0010(4) 0.0002(4)
N2 0.0253(7) 0.0250(7) 0.0110(5) 0.0020(5) -0.0013(4) 0.0023(5)
C1 0.0134(6) 0.0092(5) 0.0125(6) -0.0007(4) 0.0028(4) 0.0024(5)
C2 0.0104(5) 0.0108(5) 0.0120(5) -0.0010(4) 0.0013(4) -0.0014(4)
C3 0.0102(5) 0.0141(6) 0.0135(6) -0.0005(4) -0.0017(4) -0.0010(5)
C4 0.0128(5) 0.0133(6) 0.0119(6) 0.0045(5) 0.0010(4) -0.0002(5)
Cl 0.0164(2) 0.0106(2) 0.0112(2) -0.00030(10) -0.00210(10) 0.00040(10)
O4 0.0155(5) 0.0178(5) 0.0142(5) -0.0034(4) -0.0043(4) -0.0027(4)
O5 0.0165(5) 0.0125(5) 0.0145(5) 0.0006(3) -0.0008(4) -0.0023(4)
O6 0.0588(9) 0.0177(5) 0.0179(6) -0.0056(5) 0.0043(5) 0.0082(4)
O7 0.0145(5) 0.0267(6) 0.0265(6) 0.0061(4) -0.0080(4) -0.0079(4)

loop_
_atom_site_type_symbol
_atom_site_label
_atom_site_fract_x
_atom_site_fract_y
_atom_site_fract_z
_atom_site_U_iso_or_equiv
_atom_site_thermal_displace_type
_atom_site_calc_flag
_atom_site_refinement_flags
_atom_site_occupancy
O O1 0.58079(10) 0.69351(10) 0.73615(6) 0.0162(3) Uani . . 1.000
O O2 0.45528(9) 0.59815(10) 0.63971(6) 0.0139(3) Uani . . 1.000
O O3 0.61640(11) 0.32442(10) 0.70705(6) 0.0158(3) Uani . . 1.000
N N1 0.67333(11) 0.48834(11) 0.57093(6) 0.0115(3) Uani . . 1.000
N N2 0.71473(14) 0.37342(13) 0.82581(7) 0.0204(4) Uani . . 1.000
C C1 0.56293(14) 0.62144(13) 0.67245(8) 0.0117(3) Uani . . 1.000
C C2 0.69857(13) 0.56919(13) 0.64328(8) 0.0111(3) Uani . . 1.000
C C3 0.77716(13) 0.49753(13) 0.70849(8) 0.0126(3) Uani . . 1.000
C C4 0.69625(14) 0.39103(13) 0.74834(8) 0.0127(3) Uani . . 1.000
Cl Cl 0.47309(3) 0.19831(3) 0.51836(2) 0.01270(10) Uani . . 1.000
O O4 0.40552(10) 0.17287(10) 0.44286(6) 0.0158(3) Uani . . 1.000
O O5 0.43440(10) 0.32809(10) 0.54535(6) 0.0145(3) Uani . . 1.000
O O6 0.43348(15) 0.10450(12) 0.57652(7) 0.0315(4) Uani . . 1.000
O O7 0.61761(11) 0.19650(11) 0.50614(7) 0.0226(3) Uani . . 1.000
H H1 0.50733 0.72120 0.75158 0.0243 Uiso . . 1.000
H H1A 0.75164 0.45681 0.55290 0.0172 Uiso . . 1.000
H H1B 0.63499 0.53694 0.53310 0.0172 Uiso . . 1.000
H H1C 0.61828 0.42291 0.58350 0.0172 Uiso . . 1.000
H H2 0.75352 0.64382 0.62663 0.0133 Uiso . . 1.000
H H3A 0.85826 0.46000 0.68513 0.0151 Uiso . . 1.000
H H3B 0.80548 0.55964 0.74887 0.0151 Uiso . . 1.000
H H4N 0.67437 0.31063 0.84737 0.0246 Uiso . . 1.000
H H5N 0.77523 0.41807 0.84813 0.0246 Uiso . . 1.000

loop_
_atom_type_symbol
_atom_type_description
_atom_type_scat_dispersion_real
_atom_type_scat_dispersion_imag
_atom_type_scat_source
C C 0.0033 0.0016 'International Tables Vol C Tables 4.2.6.8 and 6.1.1.4'
H H 0 0 'International Tables Vol C Tables 4.2.6.8 and 6.1.1.4'
N N 0.0061 0.0033 'International Tables Vol C Tables 4.2.6.8 and 6.1.1.4'
O O 0.0106 0.006 'International Tables Vol C Tables 4.2.6.8 and 6.1.1.4'
Cl Cl 0.1484 0.1585 'International Tables Vol C Tables 4.2.6.8 and 6.1.1.4'

loop_
_geom_angle_atom_site_label_1
_geom_angle_atom_site_label_2
_geom_angle_atom_site_label_3
_geom_angle_site_symmetry_1
_geom_angle_site_symmetry_2
_geom_angle_site_symmetry_3
_geom_angle
_geom_angle_publ_flag
O5 Cl O6 . . . 109.74(7) no
O5 Cl O7 . . . 108.32(6) no
O6 Cl O7 . . . 111.07(8) no
O4 Cl O5 . . . 108.27(6) no
O4 Cl O6 . . . 110.17(7) no
O4 Cl O7 . . . 109.23(6) no
C1 O1 H1 . . . 109.00 no
C2 N1 H1A . . . 109.00 no
C2 N1 H1B . . . 109.00 no
H1B N1 H1C . . . 109.00 no
H1A N1 H1C . . . 109.00 no
C2 N1 H1C . . . 109.00 no
H1A N1 H1B . . . 109.00 no
C4 N2 H5N . . . 117.00 no
H4N N2 H5N . . . 125.00 no
C4 N2 H4N . . . 117.00 no
O2 C1 C2 . . . 123.57(12) no
O1 C1 C2 . . . 110.01(11) no
O1 C1 O2 . . . 126.42(13) no
N1 C2 C3 . . . 113.22(11) no
N1 C2 C1 . . . 108.09(10) no
C1 C2 C3 . . . 112.86(11) no
C2 C3 C4 . . . 113.37(11) no
N2 C4 C3 . . . 117.32(12) no
O3 C4 N2 . . . 123.53(13) no
O3 C4 C3 . . . 119.16(12) no
N1 C2 H2 . . . 107.00 no
C1 C2 H2 . . . 107.00 no
C3 C2 H2 . . . 107.00 no
H3A C3 H3B . . . 108.00 no
C2 C3 H3A . . . 109.00 no
C2 C3 H3B . . . 109.00 no
C4 C3 H3A . . . 109.00 no
C4 C3 H3B . . . 109.00 no

loop_
_geom_bond_atom_site_label_1
_geom_bond_atom_site_label_2
_geom_bond_site_symmetry_1
_geom_bond_site_symmetry_2
_geom_bond_distance
_geom_bond_publ_flag
Cl O5 . . 1.4601(13) no
Cl O6 . . 1.4239(15) no
Cl O4 . . 1.4499(13) no
Cl O7 . . 1.4398(13) no
O1 C1 . . 1.3086(18) no
O2 C1 . . 1.2179(18) no
O3 C4 . . 1.2511(18) no
O1 H1 . . 0.8200 no
N1 C2 . . 1.4879(19) no
N2 C4 . . 1.3190(19) no
N1 H1A . . 0.8900 no
N1 H1C . . 0.8900 no
N1 H1B . . 0.8900 no
N2 H4N . . 0.8400 no
N2 H5N . . 0.8400 no
C1 C2 . . 1.522(2) no
C2 C3 . . 1.527(2) no
C3 C4 . . 1.510(2) no
C2 H2 . . 0.9800 no
C3 H3A . . 0.9700 no
C3 H3B . . 0.9700 no

loop_
_geom_hbond_atom_site_label_D
_geom_hbond_atom_site_label_H
_geom_hbond_atom_site_label_A
_geom_hbond_site_symmetry_A
_geom_hbond_distance_DH
_geom_hbond_distance_HA
_geom_hbond_distance_DA
_geom_hbond_angle_DHA
_geom_hbond_publ_flag
O1 H1 O3 4_656 0.8200 1.7600 2.5485(19) 161.00 yes
N1 H1A O4 3_556 0.8900 2.0200 2.837(2) 152.00 yes
N1 H1B O5 5_666 0.8900 2.0300 2.910(2) 171.00 yes
N1 H1C O3 . 0.8900 2.3000 2.886(2) 123.00 yes
N1 H1C O5 . 0.8900 2.1600 2.907(2) 142.00 yes
N2 H4N O2 4_646 0.8400 2.5400 3.341(2) 159.00 yes
N2 H5N O2 6_556 0.8400 2.5700 3.362(2) 157.00 yes
N2 H5N O5 6_556 0.8400 2.5500 3.089(2) 123.00 yes
C2 H2 O7 7_655 0.9800 2.4400 3.201(2) 134.00 yes
C3 H3A O4 3_556 0.9700 2.5800 3.326(2) 134.00 yes
C3 H3B O2 6_556 0.9700 2.4100 3.253(2) 145.00 yes
